data_4027413
loop_
_publ_author_name
'Jason T. Lowe'
'Maurice D. Lee'
'Lakshmi B. Akella'
'Emeline Davoine'
'Etienne J. Donckele'
'Landon Durak'
'Jeremy R. Duvall'
'Baudouin Gerard'
'Edward B. Holson'
'Adrien Joliton'
'Sarathy Kesavan'
'Berenice C. Lemercier'
'Haibo Liu'
'Jean-Charles Mari\'e'
'Carol A. Mulrooney'
'Giovanni Muncipinto'
'Morgan Welzel-O'Shea'
'Laura M. Panko'
'Ann Rowley'
'Byung-Chul Suh'
'Meryl Thomas'
'Florence F. Wagner'
'Jingqiang Wei'
'Michael A. Foley'
'Lisa A. Marcaurelle'

_publ_section_title
;
 Synthesis and Profiling of a Diverse Collection of Azetidine-Based
 Scaffolds for the Development of CNS-Focused Lead-like Libraries
;
_journal_name_full 'Journal of Organic Chemistry'
_journal_page_first 7187
_journal_page_last 7211
_journal_paper_doi 10.1021/jo300974j
_journal_volume 77
_journal_year 2012
_chemical_absolute_configuration ad
_chemical_formula_sum 'C14 H15 Br N2 O'
_chemical_formula_weight 307.19
_chemical_name_systematic
; 
 ? 
;
_space_group_IT_number 4
_symmetry_cell_setting monoclinic
_symmetry_space_group_name_Hall 'P 2yb'
_symmetry_space_group_name_H-M 'P 1 21 1'
_atom_sites_solution_hydrogens geom
_atom_sites_solution_primary direct
_atom_sites_solution_secondary difmap
_audit_creation_method SHELXL-97
_cell_angle_alpha 90.00
_cell_angle_beta 98.837(3)
_cell_angle_gamma 90.00
_cell_formula_units_Z 2
_cell_length_a 9.3522(17)
_cell_length_b 6.0075(11)
_cell_length_c 12.278(2)
_cell_measurement_reflns_used 9993
_cell_measurement_temperature 100(2)
_cell_measurement_theta_max 30.47
_cell_measurement_theta_min 2.20
_cell_volume 681.6(2)
_computing_cell_refinement 'SAINT 7.46A (Bruker-AXS, 2009)'
_computing_data_collection 'APEX2 v2009.9.0 (Bruker-AXS, 2009)'
_computing_data_reduction 'SAINT 7.46A (Bruker-AXS, 2009)'
_computing_molecular_graphics 'Bruker SHELXTL'
_computing_publication_material 'Bruker SHELXTL'
_computing_structure_refinement 'SHELXL-97 (Sheldrick, 2008)'
_computing_structure_solution 'SHELXS-97 (Sheldrick, 2008)'
_diffrn_ambient_temperature 100(2)
_diffrn_detector_area_resol_mean 8.3
_diffrn_measured_fraction_theta_full 0.998
_diffrn_measured_fraction_theta_max 0.998
_diffrn_measurement_device_type 'Bruker Smart APEX CCD'
_diffrn_measurement_method 'omega and phi scans'
_diffrn_radiation_monochromator graphite
_diffrn_radiation_source 'fine-focus sealed tube'
_diffrn_radiation_type MoK\a
_diffrn_radiation_wavelength 0.71073
_diffrn_reflns_av_R_equivalents 0.0496
_diffrn_reflns_av_sigmaI/netI 0.0480
_diffrn_reflns_limit_h_max 12
_diffrn_reflns_limit_h_min -12
_diffrn_reflns_limit_k_max 8
_diffrn_reflns_limit_k_min -8
_diffrn_reflns_limit_l_max 16
_diffrn_reflns_limit_l_min -16
_diffrn_reflns_number 16769
_diffrn_reflns_theta_full 29.57
_diffrn_reflns_theta_max 29.57
_diffrn_reflns_theta_min 1.68
_exptl_absorpt_coefficient_mu 3.005
_exptl_absorpt_correction_T_max 0.9152
_exptl_absorpt_correction_T_min 0.3449
_exptl_absorpt_correction_type multi-scan
_exptl_absorpt_process_details 'SADABS (Sheldrick, 2009)'
_exptl_crystal_colour colourless
_exptl_crystal_density_diffrn 1.497
_exptl_crystal_description plate
_exptl_crystal_F_000 312
_exptl_crystal_size_max 0.45
_exptl_crystal_size_mid 0.20
_exptl_crystal_size_min 0.03
_refine_diff_density_max 0.535
_refine_diff_density_min -0.392
_refine_diff_density_rms 0.064
_refine_ls_abs_structure_details 'Flack H D (1983), Acta Cryst. A39, 876-881'
_refine_ls_abs_structure_Flack 0.020(7)
_refine_ls_extinction_method none
_refine_ls_goodness_of_fit_ref 0.993
_refine_ls_hydrogen_treatment mixed
_refine_ls_matrix_type full
_refine_ls_number_parameters 166
_refine_ls_number_reflns 3790
_refine_ls_number_restraints 2
_refine_ls_restrained_S_all 0.992
_refine_ls_R_factor_all 0.0315
_refine_ls_R_factor_gt 0.0259
_refine_ls_shift/su_max 0.001
_refine_ls_shift/su_mean 0.000
_refine_ls_structure_factor_coef Fsqd
_refine_ls_weighting_details 'calc w=1/[\s^2^(Fo^2^)+(0.0189P)^2^+0.0000P] where P=(Fo^2^+2Fc^2^)/3'
_refine_ls_weighting_scheme calc
_refine_ls_wR_factor_gt 0.0551
_refine_ls_wR_factor_ref 0.0568
_reflns_number_gt 3431
_reflns_number_total 3790
_reflns_threshold_expression >2sigma(I)
_cod_data_source_file jo300974j_si_004.cif
_cod_data_source_block 09382
_cod_database_code 4027413

loop_
_symmetry_equiv_pos_as_xyz
'x, y, z'
'-x, y+1/2, -z'

loop_
_atom_site_label
_atom_site_type_symbol
_atom_site_fract_x
_atom_site_fract_y
_atom_site_fract_z
_atom_site_U_iso_or_equiv
_atom_site_adp_type
_atom_site_occupancy
_atom_site_symmetry_multiplicity
_atom_site_calc_flag
_atom_site_refinement_flags
Br1 Br -0.381790(18) 1.28902(4) 0.447820(13) 0.02244(6) Uani 1 1 d .
N1 N 0.17637(18) 0.7297(2) 0.13967(12) 0.0153(4) Uani 1 1 d .
N2 N 0.2745(2) 1.1893(3) 0.30526(14) 0.0213(4) Uani 1 1 d .
O1 O -0.06253(16) 0.6101(2) -0.02819(11) 0.0194(3) Uani 1 1 d D
H1O H -0.099(3) 0.494(3) -0.0539(19) 0.023 Uiso 1 1 d D
C1 C 0.0533(2) 0.5827(3) 0.16090(15) 0.0156(4) Uani 1 1 d .
H1 H 0.0810 0.4222 0.1583 0.019 Uiso 1 1 calc R
C2 C 0.0718(2) 0.6674(3) 0.28396(15) 0.0162(4) Uani 1 1 d .
H2 H 0.0897 0.5387 0.3359 0.019 Uiso 1 1 calc R
C3 C 0.21967(19) 0.7671(4) 0.26075(13) 0.0161(4) Uani 1 1 d .
H3 H 0.3025 0.6687 0.2912 0.019 Uiso 1 1 calc R
C4 C 0.2900(2) 0.6241(3) 0.08504(16) 0.0197(4) Uani 1 1 d .
H4A H 0.2509 0.5911 0.0072 0.024 Uiso 1 1 calc R
H4B H 0.3210 0.4822 0.1224 0.024 Uiso 1 1 calc R
C5 C 0.4170(2) 0.7786(6) 0.09035(16) 0.0253(4) Uani 1 1 d .
H5 H 0.4056 0.9102 0.0470 0.030 Uiso 1 1 calc R
C6 C 0.5435(3) 0.7424(5) 0.1516(2) 0.0385(7) Uani 1 1 d .
H6A H 0.5583 0.6122 0.1958 0.046 Uiso 1 1 calc R
H6B H 0.6200 0.8465 0.1515 0.046 Uiso 1 1 calc R
C7 C -0.0866(2) 0.6269(3) 0.08349(15) 0.0169(4) Uani 1 1 d .
H7A H -0.1609 0.5176 0.0973 0.020 Uiso 1 1 calc R
H7B H -0.1226 0.7778 0.0972 0.020 Uiso 1 1 calc R
C8 C -0.0391(2) 0.8215(4) 0.31985(14) 0.0156(4) Uani 1 1 d .
C9 C -0.1104(2) 0.7570(4) 0.40740(15) 0.0189(4) Uani 1 1 d .
H9 H -0.0869 0.6178 0.4423 0.023 Uiso 1 1 calc R
C10 C -0.2139(2) 0.8899(3) 0.44447(15) 0.0193(4) Uani 1 1 d .
H10 H -0.2626 0.8410 0.5026 0.023 Uiso 1 1 calc R
C11 C -0.2455(2) 1.0976(3) 0.39492(15) 0.0169(4) Uani 1 1 d .
C12 C -0.1770(2) 1.1680(3) 0.30786(15) 0.0181(4) Uani 1 1 d .
H12 H -0.1994 1.3088 0.2743 0.022 Uiso 1 1 calc R
C13 C -0.0752(2) 1.0293(3) 0.27055(15) 0.0163(4) Uani 1 1 d .
H13 H -0.0292 1.0762 0.2106 0.020 Uiso 1 1 calc R
C14 C 0.2528(2) 1.0030(3) 0.28789(15) 0.0173(4) Uani 1 1 d .

loop_
_atom_site_aniso_label
_atom_site_aniso_U_11
_atom_site_aniso_U_22
_atom_site_aniso_U_33
_atom_site_aniso_U_23
_atom_site_aniso_U_13
_atom_site_aniso_U_12
Br1 0.02209(9) 0.02870(10) 0.01775(8) -0.00352(11) 0.00693(6) 0.00219(12)
N1 0.0190(8) 0.0169(9) 0.0103(7) -0.0011(5) 0.0029(6) -0.0003(6)
N2 0.0242(9) 0.0223(9) 0.0167(8) -0.0018(7) 0.0004(7) -0.0011(7)
O1 0.0299(8) 0.0184(7) 0.0100(6) -0.0018(5) 0.0033(5) -0.0051(6)
C1 0.0212(10) 0.0145(9) 0.0114(8) -0.0006(6) 0.0032(7) -0.0001(8)
C2 0.0218(10) 0.0177(9) 0.0095(8) -0.0004(7) 0.0033(7) 0.0012(8)
C3 0.0194(8) 0.0176(11) 0.0109(7) -0.0025(8) 0.0014(6) -0.0004(10)
C4 0.0238(10) 0.0206(10) 0.0156(9) -0.0031(7) 0.0054(8) 0.0011(9)
C5 0.0252(9) 0.0290(10) 0.0240(9) -0.0056(14) 0.0109(7) 0.0010(14)
C6 0.0259(11) 0.050(2) 0.0413(13) -0.0121(11) 0.0092(9) -0.0024(11)
C7 0.0211(9) 0.0197(10) 0.0104(8) -0.0013(7) 0.0041(7) -0.0020(8)
C8 0.0220(8) 0.0155(12) 0.0088(7) -0.0023(7) 0.0009(6) -0.0007(8)
C9 0.0254(9) 0.0184(12) 0.0121(8) -0.0004(7) 0.0006(6) -0.0033(9)
C10 0.0223(10) 0.0255(10) 0.0108(9) 0.0003(7) 0.0046(7) -0.0051(9)
C11 0.0186(9) 0.0219(9) 0.0108(9) -0.0047(7) 0.0036(7) -0.0032(8)
C12 0.0216(10) 0.0194(10) 0.0136(9) -0.0001(7) 0.0035(7) -0.0018(8)
C13 0.0206(10) 0.0171(9) 0.0120(9) 0.0004(7) 0.0046(7) -0.0009(8)
C14 0.0175(10) 0.0241(11) 0.0099(9) -0.0016(7) 0.0010(7) 0.0008(8)

loop_
_atom_type_symbol
_atom_type_description
_atom_type_scat_dispersion_real
_atom_type_scat_dispersion_imag
_atom_type_scat_source
C C 0.0033 0.0016 'International Tables Vol C Tables 4.2.6.8 and 6.1.1.4'
H H 0.0000 0.0000 'International Tables Vol C Tables 4.2.6.8 and 6.1.1.4'
N N 0.0061 0.0033 'International Tables Vol C Tables 4.2.6.8 and 6.1.1.4'
O O 0.0106 0.0060 'International Tables Vol C Tables 4.2.6.8 and 6.1.1.4'
Br Br -0.2901 2.4595 'International Tables Vol C Tables 4.2.6.8 and 6.1.1.4'

loop_
_geom_angle_atom_site_label_1
_geom_angle_atom_site_label_2
_geom_angle_atom_site_label_3
_geom_angle
C4 N1 C3 114.21(15)
C4 N1 C1 116.57(14)
C3 N1 C1 90.78(14)
C7 O1 H1O 108.3(18)
N1 C1 C7 113.41(15)
N1 C1 C2 90.14(14)
C7 C1 C2 119.98(16)
N1 C1 H1 110.6
C7 C1 H1 110.6
C2 C1 H1 110.6
C8 C2 C3 118.90(17)
C8 C2 C1 119.97(16)
C3 C2 C1 85.36(13)
C8 C2 H2 110.1
C3 C2 H2 110.1
C1 C2 H2 110.1
C14 C3 N1 112.55(17)
C14 C3 C2 118.96(17)
N1 C3 C2 90.66(13)
C14 C3 H3 111.0
N1 C3 H3 111.0
C2 C3 H3 111.0
N1 C4 C5 109.47(17)
N1 C4 H4A 109.8
C5 C4 H4A 109.8
N1 C4 H4B 109.8
C5 C4 H4B 109.8
H4A C4 H4B 108.2
C6 C5 C4 123.9(3)
C6 C5 H5 118.1
C4 C5 H5 118.1
C5 C6 H6A 120.0
C5 C6 H6B 120.0
H6A C6 H6B 120.0
O1 C7 C1 109.96(15)
O1 C7 H7A 109.7
C1 C7 H7A 109.7
O1 C7 H7B 109.7
C1 C7 H7B 109.7
H7A C7 H7B 108.2
C9 C8 C13 117.66(19)
C9 C8 C2 118.94(18)
C13 C8 C2 123.40(17)
C10 C9 C8 122.1(2)
C10 C9 H9 119.0
C8 C9 H9 119.0
C9 C10 C11 118.88(18)
C9 C10 H10 120.6
C11 C10 H10 120.6
C12 C11 C10 120.83(18)
C12 C11 Br1 119.29(15)
C10 C11 Br1 119.87(14)
C11 C12 C13 119.23(18)
C11 C12 H12 120.4
C13 C12 H12 120.4
C12 C13 C8 121.32(18)
C12 C13 H13 119.3
C8 C13 H13 119.3
N2 C14 C3 177.1(2)

loop_
_geom_bond_atom_site_label_1
_geom_bond_atom_site_label_2
_geom_bond_distance
Br1 C11 1.904(2)
N1 C4 1.483(2)
N1 C3 1.496(2)
N1 C1 1.505(2)
N2 C14 1.151(3)
O1 C7 1.427(2)
O1 H1O 0.816(16)
C1 C7 1.518(3)
C1 C2 1.579(2)
C1 H1 1.0000
C2 C8 1.506(3)
C2 C3 1.573(3)
C2 H2 1.0000
C3 C14 1.478(3)
C3 H3 1.0000
C4 C5 1.501(3)
C4 H4A 0.9900
C4 H4B 0.9900
C5 C6 1.319(3)
C5 H5 0.9500
C6 H6A 0.9500
C6 H6B 0.9500
C7 H7A 0.9900
C7 H7B 0.9900
C8 C9 1.404(3)
C8 C13 1.406(3)
C9 C10 1.384(3)
C9 H9 0.9500
C10 C11 1.400(3)
C10 H10 0.9500
C11 C12 1.394(3)
C12 C13 1.394(3)
C12 H12 0.9500
C13 H13 0.9500

loop_
_geom_hbond_atom_site_label_D
_geom_hbond_atom_site_label_H
_geom_hbond_atom_site_label_A
_geom_hbond_distance_DH
_geom_hbond_distance_HA
_geom_hbond_distance_DA
_geom_hbond_angle_DHA
_geom_hbond_site_symmetry_A
O1 H1O N1 0.816(16) 1.982(17) 2.789(2) 170(2) 2_545
